data_7133184
loop_
_publ_author_name
'Wang, Tao'
'Lu, Zhongyue'
'Li, Pengfei'

_publ_section_title
;
 Catalyst-free reaction of
 2-(4<i>H</i>-benzo[<i>d</i>][1,3]oxazin-4-yl)acrylates: synthesis of
 1,2-dihydroquinolines and 2,3-dihydropyrroles.
;
_journal_issue 54
_journal_name_full 'Chemical communications (Cambridge, England)'
_journal_page_first 6933
_journal_page_last 6936
_journal_paper_doi 10.1039/d4cc02156h
_journal_volume 60
_journal_year 2024
_chemical_absolute_configuration ad
_chemical_formula_moiety 'C26 H21 N O4'
_chemical_formula_sum 'C26 H21 N O4'
_chemical_formula_weight 411.44
_space_group_crystal_system monoclinic
_space_group_IT_number 4
_space_group_name_Hall 'P 2yb'
_space_group_name_H-M_alt 'P 1 21 1'
_atom_sites_solution_hydrogens geom
_atom_sites_solution_primary dual
_audit_creation_date 2022-11-16
_audit_creation_method
;
Olex2 1.5
(compiled 2022.04.07 svn.rca3783a0 for OlexSys, GUI svn.r6498)
;
_audit_update_record
;
2024-04-03 deposited with the CCDC.	2024-06-05 downloaded from the CCDC.
;
_cell_angle_alpha 90
_cell_angle_beta 92.031(2)
_cell_angle_gamma 90
_cell_formula_units_Z 8
_cell_length_a 6.9055(4)
_cell_length_b 21.4299(11)
_cell_length_c 27.6189(15)
_cell_measurement_reflns_used 9908
_cell_measurement_temperature 100.0(2)
_cell_measurement_theta_max 56.89
_cell_measurement_theta_min 2.27
_cell_volume 4084.6(4)
_computing_cell_refinement 'SAINT V8.40B (?, 2016)'
_computing_data_collection 'Apex3 (Bruker 2018)'
_computing_data_reduction 'SAINT V8.40B (?, 2016)'
_computing_molecular_graphics 'Olex2 1.5 (Dolomanov et al., 2009)'
_computing_publication_material 'Olex2 1.5 (Dolomanov et al., 2009)'
_computing_structure_refinement 'SHELXL 2019/2 (Sheldrick, 2015)'
_computing_structure_solution 'ShelXT 2014'
_diffrn_ambient_temperature 100.0(2)
_diffrn_detector 'Bruker PHOTON III area detector'
_diffrn_detector_area_resol_mean 7.9
_diffrn_detector_type 'CMOS area detector'
_diffrn_measured_fraction_theta_full 0.975
_diffrn_measured_fraction_theta_max 0.971
_diffrn_measurement_device 'three-circle diffractometer'
_diffrn_measurement_device_type 'Bruker D8 VENTURE'
_diffrn_measurement_method '\w and \f scans'
_diffrn_radiation_monochromator 'mirror optics'
_diffrn_radiation_probe x-ray
_diffrn_radiation_type GaK\a
_diffrn_radiation_wavelength 1.34139
_diffrn_reflns_av_R_equivalents 0.0498
_diffrn_reflns_av_unetI/netI 0.0640
_diffrn_reflns_Laue_measured_fraction_full 0.975
_diffrn_reflns_Laue_measured_fraction_max 0.971
_diffrn_reflns_number 15953
_diffrn_reflns_point_group_measured_fraction_full 0.963
_diffrn_reflns_point_group_measured_fraction_max 0.955
_diffrn_reflns_theta_full 53.594
_diffrn_reflns_theta_max 56.917
_diffrn_reflns_theta_min 1.392
_diffrn_source 'microfocus Metaljet'
_diffrn_source_current 3.0
_diffrn_source_power 0.20958
_diffrn_source_type 'Incoatec Metaljet'
_diffrn_source_voltage 69.86
_diffrn_standards_number 0
_exptl_absorpt_coefficient_mu 0.466
_exptl_absorpt_correction_T_max 0.764
_exptl_absorpt_correction_T_min 0.568
_exptl_absorpt_correction_type multi-scan
_exptl_absorpt_process_details
;
 TWINABS-2012/1 (Bruker,2012) was used for absorption correction.
 
For component 1:
 wR2(int) was 0.1091 before and 0.0677 after correction.
 
For component 2:
 wR2(int) was 0.1163 before and 0.0693 after correction.
 The Ratio of minimum to maximum transmission is 0.85.

Final HKLF 4 output contains 72600 reflections, Rint = 0.0524
 (56652 with I > 3sig(I), Rint = 0.0498)
;
_exptl_crystal_colour colourless
_exptl_crystal_colour_primary colourless
_exptl_crystal_density_diffrn 1.338
_exptl_crystal_description block
_exptl_crystal_F_000 1728
_exptl_crystal_size_max 0.3
_exptl_crystal_size_mid 0.22
_exptl_crystal_size_min 0.18
_refine_diff_density_max 0.474
_refine_diff_density_min -0.351
_refine_diff_density_rms 0.079
_refine_ls_abs_structure_details
;
 Flack x determined using 5307 quotients [(I+)-(I-)]/[(I+)+(I-)]
 (Parsons, Flack and Wagner, Acta Cryst. B69 (2013) 249-259).
;
_refine_ls_abs_structure_Flack 0.01(13)
_refine_ls_extinction_coef 0.0038(4)
_refine_ls_extinction_expression Fc^*^=kFc[1+0.001xFc^2^\l^3^/sin(2\q)]^-1/4^
_refine_ls_extinction_method 'SHELXL-2019/2 (Sheldrick 2019)'
_refine_ls_goodness_of_fit_ref 1.043
_refine_ls_hydrogen_treatment constr
_refine_ls_matrix_type full
_refine_ls_number_parameters 1122
_refine_ls_number_reflns 15953
_refine_ls_number_restraints 1
_refine_ls_restrained_S_all 1.043
_refine_ls_R_factor_all 0.0899
_refine_ls_R_factor_gt 0.0753
_refine_ls_shift/su_max 0.001
_refine_ls_shift/su_mean 0.000
_refine_ls_structure_factor_coef Fsqd
_refine_ls_weighting_details 'w=1/[\s^2^(Fo^2^)+(0.0933P)^2^+8.6690P] where P=(Fo^2^+2Fc^2^)/3'
_refine_ls_weighting_scheme calc
_refine_ls_wR_factor_gt 0.2086
_refine_ls_wR_factor_ref 0.2168
_reflns_Friedel_coverage 0.914
_reflns_Friedel_fraction_full 0.951
_reflns_Friedel_fraction_max 0.939
_reflns_number_gt 13057
_reflns_number_total 15953
_reflns_threshold_expression 'I > 2\s(I)'
_cod_data_source_file d4cc02156h2.cif
_cod_data_source_block cxy5064_0m_4
_cod_depositor_comments 'Adding full bibliography for 7133184--7133186.cif.'
_cod_database_code 7133184
_shelx_shelxl_version_number 2019/2
_shelx_space_group_comment
;
The symmetry employed for this shelxl refinement is uniquely defined
by the following loop, which should always be used as a source of
symmetry information in preference to the above space-group names.
They are only intended as comments.
;
_olex2_refinement_description
;
1. Fixed Uiso
 At 1.2 times of:
  All C(H) groups, All C(H,H) groups
 At 1.5 times of:
  All C(H,H,H) groups
2.a Ternary CH refined with riding coordinates:
 C3(H3), C29(H29), C55(H55), C81(H81)
2.b Secondary CH2 refined with riding coordinates:
 C18(H18A,H18B), C44(H44A,H44B), C70(H70A,H70B), C96(H96A,H96B)
2.c Aromatic/amide H refined with riding coordinates:
 C8(H8), C7(H7), C6(H6), C21(H21), C22(H22), C23(H23), C17(H17), C16(H16),
 C15(H15), C14(H14), C13(H13), C25(H25), C24(H24), C10(H10), C9(H9), C49(H49),
 C48(H48), C47(H47), C32(H32), C33(H33), C34(H34), C39(H39), C43(H43), C42(H42),
  C41(H41), C40(H40), C35(H35), C36(H36), C51(H51), C50(H50), C75(H75),
 C74(H74), C73(H73), C58(H58), C59(H59), C60(H60), C69(H69), C68(H68), C67(H67),
  C66(H66), C65(H65), C61(H61), C62(H62), C77(H77), C76(H76), C86(H86),
 C85(H85), C84(H84), C99(H99), C100(H100), C101(H101), C88(H88), C87(H87),
 C95(H95), C94(H94), C93(H93), C92(H92), C91(H91), C103(H103), C102(H102)
2.d Idealised Me refined as rotating group:
 C26(H26A,H26B,H26C), C52(H52A,H52B,H52C), C78(H78A,H78B,H78C), C104(H10A,H10B,
 H10C)
;
_olex2_submission_special_instructions 'No special instructions were received'

loop_
_space_group_symop_operation_xyz
'x, y, z'
'-x, y+1/2, -z'

loop_
_atom_site_label
_atom_site_type_symbol
_atom_site_fract_x
_atom_site_fract_y
_atom_site_fract_z
_atom_site_U_iso_or_equiv
_atom_site_adp_type
_atom_site_occupancy
_atom_site_site_symmetry_order
_atom_site_calc_flag
_atom_site_refinement_flags_posn
_atom_site_refinement_flags_adp
_atom_site_refinement_flags_occupancy
_atom_site_disorder_assembly
_atom_site_disorder_group
O3 O 1.1216(7) 0.9013(2) 0.42098(16) 0.0324(11) Uani 1 1 d . . . . .
O4 O 1.3058(8) 0.6564(2) 0.43678(18) 0.0380(11) Uani 1 1 d . . . . .
O1 O 0.9367(7) 0.7029(2) 0.36462(17) 0.0342(11) Uani 1 1 d . . . . .
O2 O 1.1024(8) 0.6499(2) 0.30908(18) 0.0403(12) Uani 1 1 d . . . . .
N1 N 1.3140(8) 0.8516(3) 0.36807(19) 0.0285(12) Uani 1 1 d . . . . .
C8 C 1.3302(11) 1.0834(4) 0.3240(3) 0.0388(17) Uani 1 1 d . . . . .
H8 H 1.350329 1.123411 0.310275 0.047 Uiso 1 1 calc R U . . .
C7 C 1.3009(11) 1.0323(4) 0.2941(3) 0.0361(16) Uani 1 1 d . . . . .
H7 H 1.299887 1.037216 0.259945 0.043 Uiso 1 1 calc R U . . .
C6 C 1.2729(11) 0.9737(4) 0.3143(2) 0.0340(16) Uani 1 1 d . . . . .
H6 H 1.252491 0.938462 0.293950 0.041 Uiso 1 1 calc R U . . .
C5 C 1.2749(9) 0.9667(3) 0.3647(2) 0.0285(14) Uani 1 1 d . . . . .
C4 C 1.2320(10) 0.9050(3) 0.3878(2) 0.0305(15) Uani 1 1 d . . . . .
C3 C 1.2267(10) 0.7917(3) 0.3828(2) 0.0294(14) Uani 1 1 d . . . . .
H3 H 1.088546 0.799416 0.390656 0.035 Uiso 1 1 calc R U . . .
C18 C 1.3347(10) 0.7659(3) 0.4284(2) 0.0302(14) Uani 1 1 d . . . . .
H18A H 1.470443 0.756290 0.420694 0.036 Uiso 1 1 calc R U . . .
H18B H 1.336837 0.798020 0.454188 0.036 Uiso 1 1 calc R U . . .
C19 C 1.2375(10) 0.7075(3) 0.4464(2) 0.0287(14) Uani 1 1 d . . . . .
C20 C 1.0565(10) 0.7123(3) 0.4743(2) 0.0279(14) Uani 1 1 d . . . . .
C21 C 0.9476(10) 0.6583(3) 0.4808(2) 0.0321(15) Uani 1 1 d . . . . .
H21 H 0.988605 0.619898 0.467288 0.039 Uiso 1 1 calc R U . . .
C22 C 0.7802(11) 0.6604(4) 0.5068(3) 0.0369(17) Uani 1 1 d . . . . .
H22 H 0.706814 0.623387 0.510988 0.044 Uiso 1 1 calc R U . . .
C23 C 0.7190(11) 0.7156(4) 0.5265(3) 0.0374(16) Uani 1 1 d . . . . .
H23 H 0.603818 0.716782 0.544336 0.045 Uiso 1 1 calc R U . . .
C11 C 1.4914(10) 0.8484(3) 0.3435(2) 0.0282(14) Uani 1 1 d . . . . .
C17 C 1.6354(10) 0.8931(3) 0.3495(2) 0.0313(15) Uani 1 1 d . . . . .
H17 H 1.619275 0.926545 0.371660 0.038 Uiso 1 1 calc R U . . .
C16 C 1.8032(11) 0.8893(4) 0.3233(3) 0.0364(17) Uani 1 1 d . . . . .
H16 H 1.900698 0.920337 0.327216 0.044 Uiso 1 1 calc R U . . .
C15 C 1.8287(11) 0.8399(4) 0.2913(3) 0.0385(18) Uani 1 1 d . . . . .
H15 H 1.941974 0.837514 0.272883 0.046 Uiso 1 1 calc R U . . .
C14 C 1.6865(11) 0.7940(4) 0.2867(3) 0.0372(17) Uani 1 1 d . . . . .
H14 H 1.704655 0.759941 0.265343 0.045 Uiso 1 1 calc R U . . .
C12 C 1.5194(11) 0.7973(3) 0.3127(2) 0.0330(15) Uani 1 1 d . . . . .
C13 C 1.3723(11) 0.7487(3) 0.3089(2) 0.0334(16) Uani 1 1 d . . . . .
H13 H 1.376580 0.718776 0.283595 0.040 Uiso 1 1 calc R U . . .
C2 C 1.2312(10) 0.7457(3) 0.3408(2) 0.0297(14) Uani 1 1 d . . . . .
C25 C 0.9929(11) 0.7682(3) 0.4937(2) 0.0331(15) Uani 1 1 d . . . . .
H25 H 1.063517 0.805595 0.488730 0.040 Uiso 1 1 calc R U . . .
C24 C 0.8266(12) 0.7695(4) 0.5204(2) 0.0373(17) Uani 1 1 d . . . . .
H24 H 0.785955 0.807539 0.534448 0.045 Uiso 1 1 calc R U . . .
C1 C 1.0851(11) 0.6937(3) 0.3361(2) 0.0342(16) Uani 1 1 d . . . . .
C26 C 0.7906(11) 0.6538(4) 0.3619(3) 0.0399(17) Uani 1 1 d . . . . .
H26A H 0.728181 0.653434 0.329519 0.060 Uiso 1 1 calc R U . . .
H26B H 0.693038 0.661615 0.386129 0.060 Uiso 1 1 calc R U . . .
H26C H 0.852387 0.613314 0.368371 0.060 Uiso 1 1 calc R U . . .
C10 C 1.3002(10) 1.0179(3) 0.3945(3) 0.0344(15) Uani 1 1 d . . . . .
H10 H 1.297010 1.013394 0.428723 0.041 Uiso 1 1 calc R U . . .
C9 C 1.3306(11) 1.0766(4) 0.3739(3) 0.0367(16) Uani 1 1 d . . . . .
H9 H 1.351442 1.111964 0.394219 0.044 Uiso 1 1 calc R U . . .
O8 O 0.3297(8) 0.4819(2) 0.07553(19) 0.0403(12) Uani 1 1 d . . . . .
O7 O 0.1577(7) 0.7299(2) 0.07561(16) 0.0308(10) Uani 1 1 d . . . . .
O6 O 0.1363(9) 0.5039(3) 0.2138(2) 0.0488(14) Uani 1 1 d . . . . .
O5 O -0.0148(7) 0.5366(2) 0.14466(17) 0.0342(11) Uani 1 1 d . . . . .
N2 N 0.3588(8) 0.6854(3) 0.13249(19) 0.0264(12) Uani 1 1 d . . . . .
C49 C -0.2703(12) 0.5437(4) -0.0191(3) 0.0391(17) Uani 1 1 d . . . . .
H49 H -0.388732 0.545403 -0.037639 0.047 Uiso 1 1 calc R U . . .
C48 C -0.2133(10) 0.4884(4) 0.0038(2) 0.0340(16) Uani 1 1 d . . . . .
H48 H -0.293080 0.452365 0.001194 0.041 Uiso 1 1 calc R U . . .
C47 C -0.0394(11) 0.4863(4) 0.0305(2) 0.0337(15) Uani 1 1 d . . . . .
H47 H -0.000537 0.448482 0.045914 0.040 Uiso 1 1 calc R U . . .
C46 C 0.0789(10) 0.5386(3) 0.0349(2) 0.0291(14) Uani 1 1 d . . . . .
C45 C 0.2649(11) 0.5337(3) 0.0641(2) 0.0307(15) Uani 1 1 d . . . . .
C44 C 0.3684(10) 0.5919(3) 0.0798(2) 0.0313(15) Uani 1 1 d . . . . .
H44A H 0.372418 0.621119 0.052078 0.038 Uiso 1 1 calc R U . . .
H44B H 0.503544 0.581468 0.089866 0.038 Uiso 1 1 calc R U . . .
C29 C 0.2675(10) 0.6242(3) 0.1225(2) 0.0279(14) Uani 1 1 d . . . . .
H29 H 0.127830 0.630904 0.113123 0.033 Uiso 1 1 calc R U . . .
C30 C 0.2756(9) 0.7368(3) 0.1097(2) 0.0261(14) Uani 1 1 d . . . . .
C31 C 0.3170(9) 0.8004(3) 0.1299(2) 0.0263(13) Uani 1 1 d . . . . .
C32 C 0.3163(10) 0.8512(3) 0.0985(2) 0.0297(14) Uani 1 1 d . . . . .
H32 H 0.297385 0.844734 0.064597 0.036 Uiso 1 1 calc R U . . .
C33 C 0.3429(11) 0.9112(3) 0.1162(3) 0.0367(16) Uani 1 1 d . . . . .
H33 H 0.344029 0.945631 0.094519 0.044 Uiso 1 1 calc R U . . .
C34 C 0.3680(11) 0.9209(4) 0.1661(3) 0.0356(16) Uani 1 1 d . . . . .
H34 H 0.384679 0.962019 0.178544 0.043 Uiso 1 1 calc R U . . .
C28 C 0.2801(10) 0.5859(3) 0.1685(2) 0.0293(14) Uani 1 1 d . . . . .
C39 C 0.4282(10) 0.5931(3) 0.2007(2) 0.0318(15) Uani 1 1 d . . . . .
H39 H 0.435132 0.568328 0.229219 0.038 Uiso 1 1 calc R U . . .
C38 C 0.5776(10) 0.6387(3) 0.1919(2) 0.0284(14) Uani 1 1 d . . . . .
C37 C 0.5422(9) 0.6850(3) 0.1570(2) 0.0253(13) Uani 1 1 d . . . . .
C43 C 0.6898(10) 0.7279(3) 0.1464(2) 0.0291(14) Uani 1 1 d . . . . .
H43 H 0.669364 0.758155 0.121589 0.035 Uiso 1 1 calc R U . . .
C42 C 0.8654(10) 0.7253(3) 0.1725(2) 0.0309(15) Uani 1 1 d . . . . .
H42 H 0.962727 0.755327 0.166257 0.037 Uiso 1 1 calc R U . . .
C41 C 0.9017(10) 0.6800(3) 0.2075(2) 0.0316(15) Uani 1 1 d . . . . .
H41 H 1.023251 0.678443 0.224651 0.038 Uiso 1 1 calc R U . . .
C40 C 0.7584(10) 0.6370(3) 0.2169(2) 0.0287(14) Uani 1 1 d . . . . .
H40 H 0.782553 0.605700 0.240786 0.034 Uiso 1 1 calc R U . . .
C35 C 0.3685(10) 0.8702(3) 0.1975(3) 0.0337(15) Uani 1 1 d . . . . .
H35 H 0.388583 0.876688 0.231366 0.040 Uiso 1 1 calc R U . . .
C36 C 0.3401(10) 0.8106(3) 0.1799(2) 0.0294(14) Uani 1 1 d . . . . .
H36 H 0.336176 0.776357 0.201729 0.035 Uiso 1 1 calc R U . . .
C27 C 0.1311(10) 0.5379(3) 0.1787(2) 0.0319(15) Uani 1 1 d . . . . .
C52 C -0.1616(11) 0.4890(4) 0.1519(3) 0.0400(18) Uani 1 1 d . . . . .
H52A H -0.100170 0.447818 0.153124 0.060 Uiso 1 1 calc R U . . .
H52B H -0.257807 0.490339 0.124943 0.060 Uiso 1 1 calc R U . . .
H52C H -0.225505 0.496974 0.182376 0.060 Uiso 1 1 calc R U . . .
C51 C 0.0196(11) 0.5940(3) 0.0125(2) 0.0326(15) Uani 1 1 d . . . . .
H51 H 0.097538 0.630371 0.015655 0.039 Uiso 1 1 calc R U . . .
C50 C -0.1545(11) 0.5958(3) -0.0147(2) 0.0350(16) Uani 1 1 d . . . . .
H50 H -0.193467 0.633434 -0.030410 0.042 Uiso 1 1 calc R U . . .
O9 O 0.4693(7) 0.4796(2) 0.35816(17) 0.0325(11) Uani 1 1 d . . . . .
O10 O 0.6213(8) 0.5209(3) 0.29470(18) 0.0409(12) Uani 1 1 d . . . . .
O11 O 0.6499(7) 0.2829(2) 0.42243(16) 0.0304(10) Uani 1 1 d . . . . .
O12 O 0.8256(8) 0.5281(2) 0.43100(18) 0.0383(12) Uani 1 1 d . . . . .
N3 N 0.8399(8) 0.3291(3) 0.36731(19) 0.0269(12) Uani 1 1 d . . . . .
C75 C 0.2503(11) 0.4662(4) 0.5243(3) 0.0382(17) Uani 1 1 d . . . . .
H75 H 0.137303 0.464685 0.542884 0.046 Uiso 1 1 calc R U . . .
C74 C 0.3015(11) 0.5215(4) 0.5015(2) 0.0361(16) Uani 1 1 d . . . . .
H74 H 0.223814 0.557812 0.504517 0.043 Uiso 1 1 calc R U . . .
C73 C 0.4669(10) 0.5231(3) 0.4746(2) 0.0314(15) Uani 1 1 d . . . . .
H73 H 0.501576 0.560921 0.459143 0.038 Uiso 1 1 calc R U . . .
C72 C 0.5828(11) 0.4709(3) 0.4695(2) 0.0311(15) Uani 1 1 d . . . . .
C71 C 0.7643(10) 0.4767(3) 0.4411(2) 0.0284(14) Uani 1 1 d . . . . .
C70 C 0.8628(10) 0.4188(3) 0.4240(2) 0.0300(14) Uani 1 1 d . . . . .
H70A H 0.869495 0.387782 0.450492 0.036 Uiso 1 1 calc R U . . .
H70B H 0.996969 0.429112 0.415283 0.036 Uiso 1 1 calc R U . . .
C55 C 0.7527(10) 0.3902(3) 0.3792(2) 0.0293(14) Uani 1 1 d . . . . .
H55 H 0.614000 0.383707 0.387215 0.035 Uiso 1 1 calc R U . . .
C56 C 0.7604(10) 0.2772(3) 0.3883(2) 0.0264(13) Uani 1 1 d . . . . .
C57 C 0.7952(9) 0.2143(3) 0.3672(2) 0.0270(13) Uani 1 1 d . . . . .
C58 C 0.8105(9) 0.2059(3) 0.3169(2) 0.0275(14) Uani 1 1 d . . . . .
H58 H 0.804037 0.240871 0.295765 0.033 Uiso 1 1 calc R U . . .
C59 C 0.8351(10) 0.1464(4) 0.2986(3) 0.0343(15) Uani 1 1 d . . . . .
H59 H 0.845835 0.140572 0.264689 0.041 Uiso 1 1 calc R U . . .
C60 C 0.8440(11) 0.0953(4) 0.3294(3) 0.0378(17) Uani 1 1 d . . . . .
H60 H 0.862874 0.054637 0.316736 0.045 Uiso 1 1 calc R U . . .
C63 C 1.0195(10) 0.3293(3) 0.3432(2) 0.0275(14) Uani 1 1 d . . . . .
C69 C 1.1650(9) 0.2856(3) 0.3523(2) 0.0271(14) Uani 1 1 d . . . . .
H69 H 1.148831 0.253794 0.375787 0.032 Uiso 1 1 calc R U . . .
C68 C 1.3333(10) 0.2887(3) 0.3269(2) 0.0323(15) Uani 1 1 d . . . . .
H68 H 1.430445 0.257865 0.332288 0.039 Uiso 1 1 calc R U . . .
C67 C 1.3637(10) 0.3358(3) 0.2936(2) 0.0329(15) Uani 1 1 d . . . . .
H67 H 1.481068 0.337386 0.276739 0.039 Uiso 1 1 calc R U . . .
C66 C 1.2218(10) 0.3803(3) 0.2853(2) 0.0318(15) Uani 1 1 d . . . . .
H66 H 1.242511 0.412777 0.262638 0.038 Uiso 1 1 calc R U . . .
C64 C 1.0474(10) 0.3782(3) 0.3099(2) 0.0286(14) Uani 1 1 d . . . . .
C65 C 0.9031(10) 0.4260(3) 0.3031(2) 0.0312(15) Uani 1 1 d . . . . .
H65 H 0.907819 0.453657 0.276255 0.037 Uiso 1 1 calc R U . . .
C54 C 0.7615(10) 0.4314(3) 0.3350(2) 0.0292(14) Uani 1 1 d . . . . .
C53 C 0.6105(10) 0.4815(3) 0.3265(2) 0.0319(15) Uani 1 1 d . . . . .
C78 C 0.3225(11) 0.5272(4) 0.3519(3) 0.0379(17) Uani 1 1 d . . . . .
H78A H 0.379823 0.568214 0.358942 0.057 Uiso 1 1 calc R U . . .
H78B H 0.217799 0.519297 0.374173 0.057 Uiso 1 1 calc R U . . .
H78C H 0.270379 0.526456 0.318478 0.057 Uiso 1 1 calc R U . . .
C61 C 0.8255(10) 0.1037(3) 0.3788(3) 0.0359(16) Uani 1 1 d . . . . .
H61 H 0.830077 0.068609 0.399868 0.043 Uiso 1 1 calc R U . . .
C62 C 0.8004(10) 0.1626(3) 0.3974(2) 0.0327(15) Uani 1 1 d . . . . .
H62 H 0.786549 0.167937 0.431256 0.039 Uiso 1 1 calc R U . . .
C77 C 0.5280(11) 0.4151(3) 0.4919(2) 0.0314(15) Uani 1 1 d . . . . .
H77 H 0.603214 0.378457 0.488015 0.038 Uiso 1 1 calc R U . . .
C76 C 0.3642(12) 0.4133(4) 0.5197(2) 0.0367(16) Uani 1 1 d . . . . .
H76 H 0.330084 0.375801 0.535612 0.044 Uiso 1 1 calc R U . . .
O16 O -0.1638(8) 0.3526(2) 0.07171(18) 0.0392(12) Uani 1 1 d . . . . .
O13 O -0.4898(7) 0.3024(2) 0.14230(18) 0.0346(11) Uani 1 1 d . . . . .
O14 O -0.3156(8) 0.3420(3) 0.20556(19) 0.0438(13) Uani 1 1 d . . . . .
O15 O -0.3343(7) 0.1064(2) 0.07457(16) 0.0317(10) Uani 1 1 d . . . . .
N4 N -0.1262(8) 0.1515(3) 0.12970(19) 0.0274(12) Uani 1 1 d . . . . .
C86 C -0.1371(11) -0.0834(4) 0.1666(3) 0.0386(17) Uani 1 1 d . . . . .
H86 H -0.125520 -0.124611 0.179048 0.046 Uiso 1 1 calc R U . . .
C85 C -0.1360(10) -0.0325(3) 0.1983(3) 0.0340(16) Uani 1 1 d . . . . .
H85 H -0.122143 -0.038895 0.232255 0.041 Uiso 1 1 calc R U . . .
C84 C -0.1554(10) 0.0280(3) 0.1797(2) 0.0303(14) Uani 1 1 d . . . . .
H84 H -0.155048 0.062747 0.201019 0.036 Uiso 1 1 calc R U . . .
C83 C -0.1754(10) 0.0373(3) 0.1294(2) 0.0302(14) Uani 1 1 d . . . . .
C82 C -0.2151(9) 0.0999(3) 0.1082(2) 0.0268(13) Uani 1 1 d . . . . .
C81 C -0.2156(10) 0.2127(3) 0.1188(2) 0.0271(13) Uani 1 1 d . . . . .
H81 H -0.356690 0.206301 0.110982 0.032 Uiso 1 1 calc R U . . .
C96 C -0.1221(11) 0.2434(3) 0.0745(2) 0.0309(15) Uani 1 1 d . . . . .
H96A H 0.014628 0.253829 0.082832 0.037 Uiso 1 1 calc R U . . .
H96B H -0.123773 0.213376 0.047198 0.037 Uiso 1 1 calc R U . . .
C97 C -0.2297(10) 0.3019(3) 0.0591(2) 0.0302(15) Uani 1 1 d . . . . .
C98 C -0.4178(10) 0.2975(3) 0.0313(2) 0.0296(14) Uani 1 1 d . . . . .
C99 C -0.4808(12) 0.2426(3) 0.0084(2) 0.0330(15) Uani 1 1 d . . . . .
H99 H -0.403937 0.205911 0.011060 0.040 Uiso 1 1 calc R U . . .
C100 C -0.6527(11) 0.2413(4) -0.0180(2) 0.0355(16) Uani 1 1 d . . . . .
H100 H -0.690626 0.204237 -0.034640 0.043 Uiso 1 1 calc R U . . .
C101 C -0.7737(11) 0.2939(4) -0.0207(3) 0.0366(17) Uani 1 1 d . . . . .
H101 H -0.894796 0.292558 -0.038142 0.044 Uiso 1 1 calc R U . . .
C88 C -0.1763(10) -0.0144(3) 0.0982(2) 0.0304(14) Uani 1 1 d . . . . .
H88 H -0.191434 -0.008583 0.064142 0.036 Uiso 1 1 calc R U . . .
C87 C -0.1551(11) -0.0738(4) 0.1173(3) 0.0382(17) Uani 1 1 d . . . . .
H87 H -0.152858 -0.108599 0.096002 0.046 Uiso 1 1 calc R U . . .
C89 C 0.0592(10) 0.1505(3) 0.1531(2) 0.0269(13) Uani 1 1 d . . . . .
C95 C 0.1995(10) 0.1059(3) 0.1438(2) 0.0301(14) Uani 1 1 d . . . . .
H95 H 0.174060 0.074816 0.119885 0.036 Uiso 1 1 calc R U . . .
C94 C 0.3759(11) 0.1065(4) 0.1692(3) 0.0356(16) Uani 1 1 d . . . . .
H94 H 0.468954 0.074984 0.163279 0.043 Uiso 1 1 calc R U . . .
C93 C 0.4186(11) 0.1527(4) 0.2034(3) 0.0358(16) Uani 1 1 d . . . . .
H93 H 0.539546 0.152642 0.220927 0.043 Uiso 1 1 calc R U . . .
C92 C 0.2825(11) 0.1989(4) 0.2118(2) 0.0352(16) Uani 1 1 d . . . . .
H92 H 0.311335 0.230814 0.234739 0.042 Uiso 1 1 calc R U . . .
C90 C 0.1043(10) 0.1987(3) 0.1867(2) 0.0294(15) Uani 1 1 d . . . . .
C91 C -0.0405(10) 0.2471(3) 0.1940(2) 0.0303(14) Uani 1 1 d . . . . .
H91 H -0.025241 0.274437 0.220922 0.036 Uiso 1 1 calc R U . . .
C80 C -0.1950(10) 0.2538(3) 0.1634(2) 0.0285(14) Uani 1 1 d . . . . .
C103 C -0.5374(11) 0.3498(3) 0.0284(2) 0.0331(15) Uani 1 1 d . . . . .
H103 H -0.498059 0.387167 0.044431 0.040 Uiso 1 1 calc R U . . .
C102 C -0.7117(11) 0.3481(4) 0.0027(3) 0.0370(17) Uani 1 1 d . . . . .
H102 H -0.790488 0.384439 0.000962 0.044 Uiso 1 1 calc R U . . .
C79 C -0.3340(11) 0.3043(3) 0.1731(2) 0.0332(15) Uani 1 1 d . . . . .
C104 C -0.6349(11) 0.3514(4) 0.1483(3) 0.0399(18) Uani 1 1 d . . . . .
H10A H -0.687086 0.348496 0.180720 0.060 Uiso 1 1 calc R U . . .
H10B H -0.740138 0.346053 0.123875 0.060 Uiso 1 1 calc R U . . .
H10C H -0.574441 0.392315 0.144178 0.060 Uiso 1 1 calc R U . . .

loop_
_atom_site_aniso_label
_atom_site_aniso_U_11
_atom_site_aniso_U_22
_atom_site_aniso_U_33
_atom_site_aniso_U_23
_atom_site_aniso_U_13
_atom_site_aniso_U_12
O3 0.038(3) 0.034(3) 0.026(2) 0.001(2) 0.008(2) 0.002(2)
O4 0.043(3) 0.031(3) 0.040(3) 0.001(2) 0.004(2) 0.004(2)
O1 0.038(3) 0.032(3) 0.032(2) -0.001(2) 0.000(2) -0.005(2)
O2 0.050(3) 0.035(3) 0.035(3) -0.009(2) -0.003(2) 0.002(2)
N1 0.032(3) 0.029(3) 0.025(3) 0.001(2) 0.002(2) 0.002(2)
C8 0.035(4) 0.037(4) 0.044(4) 0.009(3) 0.002(3) -0.001(3)
C7 0.041(4) 0.038(4) 0.030(3) 0.007(3) 0.009(3) 0.002(3)
C6 0.038(4) 0.037(4) 0.028(3) 0.000(3) 0.006(3) 0.004(3)
C5 0.026(3) 0.032(4) 0.027(3) 0.005(3) 0.005(3) 0.003(3)
C4 0.033(3) 0.033(4) 0.026(3) -0.002(3) 0.000(3) 0.001(3)
C3 0.032(3) 0.030(4) 0.026(3) 0.001(3) -0.001(3) 0.002(3)
C18 0.036(4) 0.029(4) 0.025(3) 0.000(3) 0.003(3) -0.003(3)
C19 0.034(3) 0.030(4) 0.022(3) 0.000(3) -0.002(3) 0.001(3)
C20 0.038(3) 0.029(3) 0.017(3) 0.001(2) -0.003(3) 0.002(3)
C21 0.037(4) 0.027(4) 0.031(3) 0.000(3) -0.002(3) -0.002(3)
C22 0.042(4) 0.036(4) 0.033(4) 0.002(3) 0.001(3) 0.001(3)
C23 0.043(4) 0.039(4) 0.030(3) 0.004(3) 0.001(3) 0.001(3)
C11 0.032(3) 0.029(3) 0.023(3) 0.002(3) 0.002(3) 0.008(3)
C17 0.032(3) 0.036(4) 0.026(3) 0.002(3) -0.001(3) 0.003(3)
C16 0.033(4) 0.044(4) 0.033(4) 0.011(3) 0.003(3) 0.006(3)
C15 0.037(4) 0.047(5) 0.033(4) 0.014(3) 0.011(3) 0.013(4)
C14 0.043(4) 0.039(4) 0.030(4) 0.005(3) 0.006(3) 0.013(3)
C12 0.041(4) 0.037(4) 0.020(3) 0.002(3) 0.000(3) 0.007(3)
C13 0.045(4) 0.031(4) 0.023(3) -0.004(3) 0.000(3) 0.008(3)
C2 0.033(4) 0.030(4) 0.026(3) -0.001(3) -0.002(3) 0.004(3)
C25 0.045(4) 0.030(4) 0.024(3) -0.001(3) 0.001(3) -0.002(3)
C24 0.051(4) 0.035(4) 0.026(3) -0.002(3) 0.007(3) 0.003(3)
C1 0.047(4) 0.031(4) 0.024(3) 0.000(3) -0.003(3) 0.001(3)
C26 0.042(4) 0.040(4) 0.038(4) 0.005(3) -0.006(3) -0.013(3)
C10 0.038(4) 0.034(4) 0.032(3) -0.002(3) 0.000(3) 0.002(3)
C9 0.039(4) 0.030(4) 0.042(4) -0.001(3) 0.001(3) -0.004(3)
O8 0.046(3) 0.029(3) 0.045(3) 0.003(2) -0.005(2) 0.007(2)
O7 0.035(2) 0.030(3) 0.027(2) 0.0030(19) -0.0037(19) -0.002(2)
O6 0.057(3) 0.047(3) 0.042(3) 0.019(3) -0.006(3) -0.013(3)
O5 0.038(3) 0.032(3) 0.033(2) 0.004(2) 0.002(2) 0.000(2)
N2 0.028(3) 0.026(3) 0.025(3) 0.000(2) -0.001(2) 0.000(2)
C49 0.045(4) 0.044(4) 0.027(3) -0.004(3) -0.004(3) 0.003(4)
C48 0.033(4) 0.036(4) 0.033(4) -0.001(3) 0.002(3) -0.005(3)
C47 0.043(4) 0.030(4) 0.028(3) -0.001(3) 0.005(3) 0.004(3)
C46 0.037(4) 0.028(4) 0.022(3) 0.001(3) 0.001(3) 0.002(3)
C45 0.039(4) 0.028(4) 0.026(3) 0.001(3) 0.003(3) 0.005(3)
C44 0.037(4) 0.029(4) 0.028(3) -0.002(3) 0.003(3) 0.000(3)
C29 0.032(3) 0.025(3) 0.026(3) 0.000(3) -0.001(3) 0.001(3)
C30 0.028(3) 0.031(4) 0.020(3) 0.003(3) 0.005(2) 0.004(3)
C31 0.026(3) 0.025(3) 0.027(3) 0.000(3) 0.003(3) -0.001(3)
C32 0.030(3) 0.030(4) 0.029(3) 0.003(3) 0.001(3) 0.001(3)
C33 0.046(4) 0.026(4) 0.038(4) 0.006(3) 0.002(3) 0.003(3)
C34 0.039(4) 0.028(4) 0.039(4) -0.007(3) -0.001(3) -0.001(3)
C28 0.033(3) 0.030(4) 0.025(3) 0.003(3) 0.004(3) -0.001(3)
C39 0.040(4) 0.029(4) 0.027(3) 0.004(3) 0.008(3) 0.002(3)
C38 0.035(3) 0.029(4) 0.021(3) -0.001(3) 0.005(3) 0.001(3)
C37 0.025(3) 0.027(3) 0.024(3) -0.004(3) -0.001(2) -0.003(3)
C43 0.034(3) 0.027(4) 0.026(3) 0.000(3) 0.001(3) 0.005(3)
C42 0.032(3) 0.030(4) 0.031(3) -0.008(3) -0.001(3) 0.001(3)
C41 0.033(4) 0.037(4) 0.024(3) -0.005(3) 0.004(3) 0.002(3)
C40 0.029(3) 0.033(4) 0.023(3) -0.001(3) -0.001(3) 0.002(3)
C35 0.036(4) 0.034(4) 0.032(3) -0.009(3) 0.002(3) 0.001(3)
C36 0.030(3) 0.028(4) 0.030(3) 0.002(3) 0.000(3) 0.003(3)
C27 0.034(4) 0.034(4) 0.027(3) 0.002(3) 0.002(3) 0.000(3)
C52 0.040(4) 0.035(4) 0.044(4) 0.003(3) 0.003(3) -0.006(3)
C51 0.044(4) 0.028(4) 0.025(3) -0.001(3) -0.002(3) -0.004(3)
C50 0.046(4) 0.029(4) 0.029(3) 0.000(3) -0.004(3) 0.004(3)
O9 0.033(2) 0.033(3) 0.032(2) -0.002(2) 0.000(2) 0.006(2)
O10 0.043(3) 0.044(3) 0.037(3) 0.017(2) 0.004(2) 0.003(2)
O11 0.033(2) 0.032(3) 0.026(2) -0.0003(19) 0.0026(19) 0.001(2)
O12 0.047(3) 0.028(3) 0.040(3) -0.001(2) 0.004(2) -0.008(2)
N3 0.032(3) 0.026(3) 0.023(3) -0.002(2) 0.003(2) -0.001(2)
C75 0.039(4) 0.045(5) 0.031(4) -0.006(3) 0.010(3) -0.002(3)
C74 0.040(4) 0.035(4) 0.034(4) 0.001(3) 0.001(3) 0.008(3)
C73 0.037(4) 0.029(4) 0.028(3) 0.002(3) 0.004(3) -0.003(3)
C72 0.042(4) 0.030(4) 0.022(3) -0.002(3) 0.001(3) -0.002(3)
C71 0.037(3) 0.028(4) 0.020(3) 0.001(3) -0.005(3) 0.000(3)
C70 0.037(4) 0.027(3) 0.026(3) 0.001(3) 0.001(3) -0.003(3)
C55 0.033(3) 0.023(3) 0.032(3) -0.001(3) 0.002(3) 0.005(3)
C56 0.031(3) 0.022(3) 0.026(3) 0.000(3) -0.003(3) 0.001(3)
C57 0.027(3) 0.026(3) 0.028(3) -0.001(3) -0.001(2) 0.002(3)
C58 0.025(3) 0.033(4) 0.025(3) 0.001(3) 0.001(2) 0.001(3)
C59 0.031(3) 0.041(4) 0.031(3) -0.011(3) -0.002(3) -0.003(3)
C60 0.040(4) 0.027(4) 0.046(4) -0.006(3) 0.001(3) -0.003(3)
C63 0.031(3) 0.032(4) 0.020(3) -0.003(3) 0.000(2) 0.001(3)
C69 0.024(3) 0.031(4) 0.026(3) -0.003(3) -0.004(2) 0.001(3)
C68 0.029(3) 0.035(4) 0.032(3) -0.006(3) -0.006(3) 0.003(3)
C67 0.030(3) 0.040(4) 0.029(3) -0.005(3) 0.007(3) -0.007(3)
C66 0.037(4) 0.033(4) 0.025(3) -0.003(3) 0.010(3) -0.002(3)
C64 0.029(3) 0.034(4) 0.023(3) -0.003(3) -0.001(3) -0.001(3)
C65 0.041(4) 0.030(4) 0.022(3) -0.003(3) -0.002(3) -0.002(3)
C54 0.037(4) 0.026(3) 0.025(3) -0.003(3) -0.002(3) 0.003(3)
C53 0.036(4) 0.034(4) 0.025(3) -0.003(3) -0.005(3) 0.003(3)
C78 0.040(4) 0.030(4) 0.042(4) 0.000(3) -0.010(3) 0.011(3)
C61 0.037(4) 0.028(4) 0.042(4) 0.004(3) -0.004(3) 0.004(3)
C62 0.035(4) 0.034(4) 0.029(3) 0.000(3) -0.001(3) 0.005(3)
C77 0.043(4) 0.026(3) 0.025(3) -0.002(3) -0.003(3) 0.002(3)
C76 0.050(4) 0.034(4) 0.026(3) -0.001(3) 0.003(3) 0.001(3)
O16 0.049(3) 0.029(3) 0.040(3) 0.004(2) 0.003(2) -0.008(2)
O13 0.038(3) 0.031(3) 0.035(3) 0.002(2) 0.006(2) 0.009(2)
O14 0.047(3) 0.042(3) 0.043(3) -0.013(2) 0.010(2) -0.002(3)
O15 0.034(2) 0.033(3) 0.028(2) 0.001(2) -0.003(2) 0.002(2)
N4 0.032(3) 0.024(3) 0.026(3) 0.001(2) -0.003(2) 0.000(2)
C86 0.038(4) 0.034(4) 0.044(4) 0.001(3) 0.001(3) -0.001(3)
C85 0.036(4) 0.032(4) 0.034(4) 0.001(3) -0.002(3) 0.004(3)
C84 0.034(4) 0.029(4) 0.028(3) 0.000(3) 0.002(3) -0.001(3)
C83 0.034(4) 0.028(4) 0.028(3) 0.001(3) 0.001(3) 0.000(3)
C82 0.029(3) 0.027(3) 0.024(3) 0.000(3) 0.001(3) -0.003(3)
C81 0.030(3) 0.023(3) 0.028(3) 0.003(3) 0.002(3) -0.001(3)
C96 0.038(4) 0.029(4) 0.026(3) 0.003(3) 0.004(3) 0.001(3)
C97 0.039(4) 0.029(4) 0.024(3) 0.003(3) 0.008(3) -0.002(3)
C98 0.038(4) 0.029(4) 0.022(3) 0.005(3) 0.003(3) -0.002(3)
C99 0.049(4) 0.027(4) 0.023(3) -0.001(3) -0.001(3) 0.000(3)
C100 0.049(4) 0.033(4) 0.024(3) 0.001(3) -0.003(3) -0.003(3)
C101 0.033(4) 0.048(5) 0.028(3) 0.003(3) -0.002(3) -0.002(3)
C88 0.027(3) 0.034(4) 0.030(3) -0.003(3) -0.001(3) 0.000(3)
C87 0.038(4) 0.032(4) 0.044(4) -0.006(3) 0.001(3) -0.001(3)
C89 0.033(3) 0.026(3) 0.021(3) 0.001(3) -0.001(3) -0.001(3)
C95 0.034(3) 0.029(4) 0.027(3) 0.007(3) 0.002(3) -0.002(3)
C94 0.035(4) 0.040(4) 0.031(4) 0.009(3) 0.002(3) -0.003(3)
C93 0.035(4) 0.039(4) 0.033(4) 0.006(3) -0.002(3) -0.006(3)
C92 0.043(4) 0.038(4) 0.025(3) 0.000(3) 0.000(3) -0.011(3)
C90 0.031(3) 0.034(4) 0.023(3) 0.002(3) 0.000(3) -0.008(3)
C91 0.035(4) 0.031(4) 0.025(3) -0.002(3) 0.005(3) -0.004(3)
C80 0.030(3) 0.031(4) 0.025(3) 0.007(3) 0.002(3) -0.006(3)
C103 0.043(4) 0.026(4) 0.030(3) 0.002(3) 0.006(3) 0.003(3)
C102 0.041(4) 0.036(4) 0.034(4) 0.004(3) 0.004(3) 0.006(3)
C79 0.040(4) 0.031(4) 0.030(3) -0.001(3) 0.010(3) -0.003(3)
C104 0.042(4) 0.042(4) 0.037(4) 0.004(3) 0.010(3) 0.016(4)

loop_
_atom_type_symbol
_atom_type_description
_atom_type_scat_dispersion_real
_atom_type_scat_dispersion_imag
_atom_type_scat_source
C C 0.0137 0.0067 'International Tables Vol C Tables 4.2.6.8 and 6.1.1.4'
H H 0.0000 0.0000 'International Tables Vol C Tables 4.2.6.8 and 6.1.1.4'
N N 0.0241 0.0134 'International Tables Vol C Tables 4.2.6.8 and 6.1.1.4'
O O 0.0389 0.0241 'International Tables Vol C Tables 4.2.6.8 and 6.1.1.4'

loop_
_geom_angle_atom_site_label_1
_geom_angle_atom_site_label_2
_geom_angle_atom_site_label_3
_geom_angle
_geom_angle_site_symmetry_1
_geom_angle_site_symmetry_3
_geom_angle_publ_flag
C1 O1 C26 114.2(6) . . ?
C4 N1 C3 115.4(5) . . ?
C4 N1 C11 126.4(6) . . ?
C11 N1 C3 117.0(5) . . ?
C7 C8 H8 119.8 . . ?
C7 C8 C9 120.4(7) . . ?
C9 C8 H8 119.8 . . ?
C8 C7 H7 120.2 . . ?
C8 C7 C6 119.7(7) . . ?
C6 C7 H7 120.2 . . ?
C7 C6 H6 120.0 . . ?
C7 C6 C5 120.0(7) . . ?
C5 C6 H6 120.0 . . ?
C6 C5 C4 121.5(6) . . ?
C10 C5 C6 120.3(7) . . ?
C10 C5 C4 118.0(6) . . ?
O3 C4 N1 120.9(6) . . ?
O3 C4 C5 121.2(6) . . ?
N1 C4 C5 117.8(6) . . ?
N1 C3 H3 108.5 . . ?
N1 C3 C18 110.2(5) . . ?
N1 C3 C2 109.5(5) . . ?
C18 C3 H3 108.5 . . ?
C2 C3 H3 108.5 . . ?
C2 C3 C18 111.5(6) . . ?
C3 C18 H18A 109.4 . . ?
C3 C18 H18B 109.4 . . ?
H18A C18 H18B 108.0 . . ?
C19 C18 C3 111.0(6) . . ?
C19 C18 H18A 109.4 . . ?
C19 C18 H18B 109.4 . . ?
O4 C19 C18 119.3(6) . . ?
O4 C19 C20 120.6(6) . . ?
C20 C19 C18 120.1(6) . . ?
C21 C20 C19 118.2(6) . . ?
C25 C20 C19 122.6(6) . . ?
C25 C20 C21 119.2(6) . . ?
C20 C21 H21 119.9 . . ?
C22 C21 C20 120.2(7) . . ?
C22 C21 H21 119.9 . . ?
C21 C22 H22 119.7 . . ?
C23 C22 C21 120.5(7) . . ?
C23 C22 H22 119.7 . . ?
C22 C23 H23 120.2 . . ?
C22 C23 C24 119.6(7) . . ?
C24 C23 H23 120.2 . . ?
C17 C11 N1 122.3(6) . . ?
C17 C11 C12 119.9(6) . . ?
C12 C11 N1 117.8(6) . . ?
C11 C17 H17 119.9 . . ?
C11 C17 C16 120.2(7) . . ?
C16 C17 H17 119.9 . . ?
C17 C16 H16 120.0 . . ?
C17 C16 C15 120.1(7) . . ?
C15 C16 H16 120.0 . . ?
C16 C15 H15 120.3 . . ?
C14 C15 C16 119.3(7) . . ?
C14 C15 H15 120.3 . . ?
C15 C14 H14 119.5 . . ?
C12 C14 C15 121.1(7) . . ?
C12 C14 H14 119.5 . . ?
C11 C12 C13 119.3(6) . . ?
C14 C12 C11 119.3(7) . . ?
C14 C12 C13 121.4(7) . . ?
C12 C13 H13 119.7 . . ?
C2 C13 C12 120.7(6) . . ?
C2 C13 H13 119.7 . . ?
C13 C2 C3 120.3(6) . . ?
C13 C2 C1 118.7(6) . . ?
C1 C2 C3 120.9(6) . . ?
C20 C25 H25 120.0 . . ?
C24 C25 C20 120.0(7) . . ?
C24 C25 H25 120.0 . . ?
C23 C24 H24 119.8 . . ?
C25 C24 C23 120.4(7) . . ?
C25 C24 H24 119.8 . . ?
O1 C1 C2 111.6(6) . . ?
O2 C1 O1 125.1(7) . . ?
O2 C1 C2 123.3(7) . . ?
O1 C26 H26A 109.5 . . ?
O1 C26 H26B 109.5 . . ?
O1 C26 H26C 109.5 . . ?
H26A C26 H26B 109.5 . . ?
H26A C26 H26C 109.5 . . ?
H26B C26 H26C 109.5 . . ?
C5 C10 H10 120.3 . . ?
C5 C10 C9 119.3(6) . . ?
C9 C10 H10 120.3 . . ?
C8 C9 C10 120.2(7) . . ?
C8 C9 H9 119.9 . . ?
C10 C9 H9 119.9 . . ?
C27 O5 C52 115.1(6) . . ?
C30 N2 C29 117.0(5) . . ?
C30 N2 C37 124.9(6) . . ?
C37 N2 C29 116.9(5) . . ?
C48 C49 H49 120.1 . . ?
C50 C49 H49 120.1 . . ?
C50 C49 C48 119.7(7) . . ?
C49 C48 H48 120.2 . . ?
C47 C48 C49 119.6(7) . . ?
C47 C48 H48 120.2 . . ?
C48 C47 H47 119.5 . . ?
C48 C47 C46 121.1(7) . . ?
C46 C47 H47 119.5 . . ?
C47 C46 C45 118.8(6) . . ?
C47 C46 C51 119.0(6) . . ?
C51 C46 C45 122.2(6) . . ?
O8 C45 C46 119.9(6) . . ?
O8 C45 C44 120.7(6) . . ?
C44 C45 C46 119.4(6) . . ?
C45 C44 H44A 109.3 . . ?
C45 C44 H44B 109.3 . . ?
C45 C44 C29 111.7(6) . . ?
H44A C44 H44B 107.9 . . ?
C29 C44 H44A 109.3 . . ?
C29 C44 H44B 109.3 . . ?
N2 C29 C44 109.7(5) . . ?
N2 C29 H29 108.8 . . ?
N2 C29 C28 108.3(5) . . ?
C44 C29 H29 108.8 . . ?
C28 C29 C44 112.4(6) . . ?
C28 C29 H29 108.8 . . ?
O7 C30 N2 120.3(6) . . ?
O7 C30 C31 120.5(6) . . ?
N2 C30 C31 119.0(5) . . ?
C32 C31 C30 118.9(6) . . ?
C32 C31 C36 119.4(6) . . ?
C36 C31 C30 121.5(6) . . ?
C31 C32 H32 119.7 . . ?
C33 C32 C31 120.5(6) . . ?
C33 C32 H32 119.7 . . ?
C32 C33 H33 120.1 . . ?
C32 C33 C34 119.8(7) . . ?
C34 C33 H33 120.1 . . ?
C33 C34 H34 120.2 . . ?
C35 C34 C33 119.7(7) . . ?
C35 C34 H34 120.2 . . ?
C39 C28 C29 121.0(6) . . ?
C39 C28 C27 118.0(6) . . ?
C27 C28 C29 121.0(6) . . ?
C28 C39 H39 120.1 . . ?
C28 C39 C38 119.8(6) . . ?
C38 C39 H39 120.1 . . ?
C37 C38 C39 119.1(6) . . ?
C37 C38 C40 119.3(6) . . ?
C40 C38 C39 121.6(6) . . ?
C38 C37 N2 117.8(6) . . ?
C38 C37 C43 119.7(6) . . ?
C43 C37 N2 122.5(6) . . ?
C37 C43 H43 120.3 . . ?
C42 C43 C37 119.3(6) . . ?
C42 C43 H43 120.3 . . ?
C43 C42 H42 119.3 . . ?
C41 C42 C43 121.4(7) . . ?
C41 C42 H42 119.3 . . ?
C42 C41 H41 120.5 . . ?
C40 C41 C42 119.1(6) . . ?
C40 C41 H41 120.5 . . ?
C38 C40 H40 119.4 . . ?
C41 C40 C38 121.1(6) . . ?
C41 C40 H40 119.4 . . ?
C34 C35 H35 119.7 . . ?
C36 C35 C34 120.5(6) . . ?
C36 C35 H35 119.7 . . ?
C31 C36 H36 120.0 . . ?
C35 C36 C31 120.1(6) . . ?
C35 C36 H36 120.0 . . ?
O6 C27 O5 122.9(7) . . ?
O6 C27 C28 124.5(6) . . ?
O5 C27 C28 112.6(6) . . ?
O5 C52 H52A 109.5 . . ?
O5 C52 H52B 109.5 . . ?
O5 C52 H52C 109.5 . . ?
H52A C52 H52B 109.5 . . ?
H52A C52 H52C 109.5 . . ?
H52B C52 H52C 109.5 . . ?
C46 C51 H51 120.1 . . ?
C46 C51 C50 119.9(7) . . ?
C50 C51 H51 120.1 . . ?
C49 C50 C51 120.8(7) . . ?
C49 C50 H50 119.6 . . ?
C51 C50 H50 119.6 . . ?
C53 O9 C78 115.2(6) . . ?
C56 N3 C55 116.6(5) . . ?
C56 N3 C63 124.4(6) . . ?
C63 N3 C55 117.8(5) . . ?
C74 C75 H75 120.0 . . ?
C76 C75 H75 120.0 . . ?
C76 C75 C74 120.0(7) . . ?
C75 C74 H74 120.3 . . ?
C73 C74 C75 119.4(7) . . ?
C73 C74 H74 120.3 . . ?
C74 C73 H73 119.2 . . ?
C74 C73 C72 121.6(7) . . ?
C72 C73 H73 119.2 . . ?
C73 C72 C71 118.6(6) . . ?
C73 C72 C77 118.6(6) . . ?
C77 C72 C71 122.8(6) . . ?
O12 C71 C72 119.8(6) . . ?
O12 C71 C70 120.7(6) . . ?
C70 C71 C72 119.4(6) . . ?
C71 C70 H70A 109.4 . . ?
C71 C70 H70B 109.4 . . ?
C71 C70 C55 111.3(6) . . ?
H70A C70 H70B 108.0 . . ?
C55 C70 H70A 109.4 . . ?
C55 C70 H70B 109.4 . . ?
N3 C55 C70 109.5(5) . . ?
N3 C55 H55 109.0 . . ?
N3 C55 C54 108.0(5) . . ?
C70 C55 H55 109.0 . . ?
C54 C55 C70 112.3(6) . . ?
C54 C55 H55 109.0 . . ?
O11 C56 N3 120.4(6) . . ?
O11 C56 C57 119.9(6) . . ?
N3 C56 C57 119.5(6) . . ?
C58 C57 C56 121.3(6) . . ?
C62 C57 C56 119.2(6) . . ?
C62 C57 C58 119.4(6) . . ?
C57 C58 H58 120.3 . . ?
C59 C58 C57 119.5(6) . . ?
C59 C58 H58 120.3 . . ?
C58 C59 H59 119.8 . . ?
C58 C59 C60 120.4(6) . . ?
C60 C59 H59 119.8 . . ?
C59 C60 H60 120.1 . . ?
C61 C60 C59 119.9(7) . . ?
C61 C60 H60 120.1 . . ?
C69 C63 N3 123.2(6) . . ?
C69 C63 C64 120.2(6) . . ?
C64 C63 N3 116.5(6) . . ?
C63 C69 H69 120.3 . . ?
C68 C69 C63 119.4(6) . . ?
C68 C69 H69 120.3 . . ?
C69 C68 H68 119.2 . . ?
C69 C68 C67 121.5(7) . . ?
C67 C68 H68 119.2 . . ?
C68 C67 H67 120.3 . . ?
C66 C67 C68 119.4(6) . . ?
C66 C67 H67 120.3 . . ?
C67 C66 H66 119.6 . . ?
C67 C66 C64 120.8(6) . . ?
C64 C66 H66 119.6 . . ?
C63 C64 C65 120.3(6) . . ?
C66 C64 C63 118.6(6) . . ?
C66 C64 C65 121.0(6) . . ?
C64 C65 H65 120.3 . . ?
C54 C65 C64 119.5(6) . . ?
C54 C65 H65 120.3 . . ?
C65 C54 C55 122.1(6) . . ?
C65 C54 C53 118.3(6) . . ?
C53 C54 C55 119.6(6) . . ?
O9 C53 C54 113.2(6) . . ?
O10 C53 O9 123.9(7) . . ?
O10 C53 C54 122.9(6) . . ?
O9 C78 H78A 109.5 . . ?
O9 C78 H78B 109.5 . . ?
O9 C78 H78C 109.5 . . ?
H78A C78 H78B 109.5 . . ?
H78A C78 H78C 109.5 . . ?
H78B C78 H78C 109.5 . . ?
C60 C61 H61 119.9 . . ?
C62 C61 C60 120.2(7) . . ?
C62 C61 H61 119.9 . . ?
C57 C62 H62 119.7 . . ?
C61 C62 C57 120.6(6) . . ?
C61 C62 H62 119.7 . . ?
C72 C77 H77 119.9 . . ?
C76 C77 C72 120.3(7) . . ?
C76 C77 H77 119.9 . . ?
C75 C76 C77 120.2(7) . . ?
C75 C76 H76 119.9 . . ?
C77 C76 H76 119.9 . . ?
C79 O13 C104 116.2(6) . . ?
C82 N4 C81 116.4(5) . . ?
C82 N4 C89 124.2(6) . . ?
C89 N4 C81 118.2(5) . . ?
C85 C86 H86 120.0 . . ?
C87 C86 H86 120.0 . . ?
C87 C86 C85 120.0(7) . . ?
C86 C85 H85 120.2 . . ?
C84 C85 C86 119.6(7) . . ?
C84 C85 H85 120.2 . . ?
C85 C84 H84 120.0 . . ?
C85 C84 C83 120.0(6) . . ?
C83 C84 H84 120.0 . . ?
C84 C83 C82 122.0(6) . . ?
C84 C83 C88 119.6(6) . . ?
C88 C83 C82 118.2(6) . . ?
O15 C82 N4 120.6(6) . . ?
O15 C82 C83 120.7(6) . . ?
N4 C82 C83 118.5(6) . . ?
N4 C81 H81 108.5 . . ?
N4 C81 C96 110.8(5) . . ?
N4 C81 C80 108.9(5) . . ?
C96 C81 H81 108.5 . . ?
C80 C81 H81 108.5 . . ?
C80 C81 C96 111.5(5) . . ?
C81 C96 H96A 109.4 . . ?
C81 C96 H96B 109.4 . . ?
H96A C96 H96B 108.0 . . ?
C97 C96 C81 111.0(6) . . ?
C97 C96 H96A 109.4 . . ?
C97 C96 H96B 109.4 . . ?
O16 C97 C96 118.9(6) . . ?
O16 C97 C98 120.8(6) . . ?
C98 C97 C96 120.3(6) . . ?
C99 C98 C97 122.6(6) . . ?
C103 C98 C97 118.9(6) . . ?
C103 C98 C99 118.5(7) . . ?
C98 C99 H99 119.8 . . ?
C100 C99 C98 120.5(7) . . ?
C100 C99 H99 119.8 . . ?
C99 C100 H100 119.5 . . ?
C99 C100 C101 121.0(7) . . ?
C101 C100 H100 119.5 . . ?
C100 C101 H101 120.9 . . ?
C102 C101 C100 118.2(7) . . ?
C102 C101 H101 120.9 . . ?
C83 C88 H88 120.2 . . ?
C87 C88 C83 119.5(6) . . ?
C87 C88 H88 120.2 . . ?
C86 C87 C88 121.2(7) . . ?
C86 C87 H87 119.4 . . ?
C88 C87 H87 119.4 . . ?
C95 C89 N4 123.5(6) . . ?
C95 C89 C90 119.0(6) . . ?
C90 C89 N4 117.6(6) . . ?
C89 C95 H95 119.8 . . ?
C94 C95 C89 120.4(7) . . ?
C94 C95 H95 119.8 . . ?
C95 C94 H94 119.6 . . ?
C95 C94 C93 120.8(7) . . ?
C93 C94 H94 119.6 . . ?
C94 C93 H93 120.3 . . ?
C92 C93 C94 119.4(7) . . ?
C92 C93 H93 120.3 . . ?
C93 C92 H92 119.8 . . ?
C93 C92 C90 120.5(7) . . ?
C90 C92 H92 119.8 . . ?
C89 C90 C91 118.3(6) . . ?
C92 C90 C89 119.9(7) . . ?
C92 C90 C91 121.8(6) . . ?
C90 C91 H91 119.3 . . ?
C80 C91 C90 121.4(6) . . ?
C80 C91 H91 119.3 . . ?
C91 C80 C81 119.8(6) . . ?
C91 C80 C79 118.1(6) . . ?
C79 C80 C81 122.0(6) . . ?
C98 C103 H103 119.5 . . ?
C102 C103 C98 121.0(7) . . ?
C102 C103 H103 119.5 . . ?
C101 C102 H102 119.6 . . ?
C103 C102 C101 120.8(7) . . ?
C103 C102 H102 119.6 . . ?
O13 C79 C80 111.9(6) . . ?
O14 C79 O13 123.3(7) . . ?
O14 C79 C80 124.8(7) . . ?
O13 C104 H10A 109.5 . . ?
O13 C104 H10B 109.5 . . ?
O13 C104 H10C 109.5 . . ?
H10A C104 H10B 109.5 . . ?
H10A C104 H10C 109.5 . . ?
H10B C104 H10C 109.5 . . ?

loop_
_geom_bond_atom_site_label_1
_geom_bond_atom_site_label_2
_geom_bond_distance
_geom_bond_site_symmetry_2
_geom_bond_publ_flag
O3 C4 1.215(8) . ?
O4 C19 1.226(8) . ?
O1 C1 1.329(9) . ?
O1 C26 1.457(9) . ?
O2 C1 1.208(9) . ?
N1 C4 1.396(9) . ?
N1 C3 1.481(9) . ?
N1 C11 1.423(8) . ?
C8 H8 0.9500 . ?
C8 C7 1.381(11) . ?
C8 C9 1.386(10) . ?
C7 H7 0.9500 . ?
C7 C6 1.391(10) . ?
C6 H6 0.9500 . ?
C6 C5 1.399(9) . ?
C5 C4 1.502(9) . ?
C5 C10 1.380(10) . ?
C3 H3 1.0000 . ?
C3 C18 1.544(9) . ?
C3 C2 1.523(9) . ?
C18 H18A 0.9900 . ?
C18 H18B 0.9900 . ?
C18 C19 1.513(9) . ?
C19 C20 1.495(9) . ?
C20 C21 1.396(10) . ?
C20 C25 1.390(10) . ?
C21 H21 0.9500 . ?
C21 C22 1.383(10) . ?
C22 H22 0.9500 . ?
C22 C23 1.376(11) . ?
C23 H23 0.9500 . ?
C23 C24 1.388(11) . ?
C11 C17 1.387(10) . ?
C11 C12 1.405(9) . ?
C17 H17 0.9500 . ?
C17 C16 1.391(10) . ?
C16 H16 0.9500 . ?
C16 C15 1.394(11) . ?
C15 H15 0.9500 . ?
C15 C14 1.391(12) . ?
C14 H14 0.9500 . ?
C14 C12 1.382(10) . ?
C12 C13 1.456(11) . ?
C13 H13 0.9500 . ?
C13 C2 1.338(10) . ?
C2 C1 1.505(10) . ?
C25 H25 0.9500 . ?
C25 C24 1.386(10) . ?
C24 H24 0.9500 . ?
C26 H26A 0.9800 . ?
C26 H26B 0.9800 . ?
C26 H26C 0.9800 . ?
C10 H10 0.9500 . ?
C10 C9 1.400(10) . ?
C9 H9 0.9500 . ?
O8 C45 1.234(9) . ?
O7 C30 1.231(8) . ?
O6 C27 1.211(8) . ?
O5 C27 1.354(8) . ?
O5 C52 1.456(9) . ?
N2 C29 1.477(9) . ?
N2 C30 1.384(9) . ?
N2 C37 1.415(8) . ?
C49 H49 0.9500 . ?
C49 C48 1.393(11) . ?
C49 C50 1.377(11) . ?
C48 H48 0.9500 . ?
C48 C47 1.387(10) . ?
C47 H47 0.9500 . ?
C47 C46 1.391(10) . ?
C46 C45 1.495(10) . ?
C46 C51 1.393(10) . ?
C45 C44 1.494(10) . ?
C44 H44A 0.9900 . ?
C44 H44B 0.9900 . ?
C44 C29 1.554(9) . ?
C29 H29 1.0000 . ?
C29 C28 1.512(9) . ?
C30 C31 1.497(9) . ?
C31 C32 1.392(9) . ?
C31 C36 1.403(9) . ?
C32 H32 0.9500 . ?
C32 C33 1.385(10) . ?
C33 H33 0.9500 . ?
C33 C34 1.400(10) . ?
C34 H34 0.9500 . ?
C34 C35 1.390(11) . ?
C28 C39 1.340(10) . ?
C28 C27 1.489(10) . ?
C39 H39 0.9500 . ?
C39 C38 1.449(10) . ?
C38 C37 1.398(9) . ?
C38 C40 1.407(9) . ?
C37 C43 1.411(10) . ?
C43 H43 0.9500 . ?
C43 C42 1.390(9) . ?
C42 H42 0.9500 . ?
C42 C41 1.387(10) . ?
C41 H41 0.9500 . ?
C41 C40 1.385(10) . ?
C40 H40 0.9500 . ?
C35 H35 0.9500 . ?
C35 C36 1.378(10) . ?
C36 H36 0.9500 . ?
C52 H52A 0.9800 . ?
C52 H52B 0.9800 . ?
C52 H52C 0.9800 . ?
C51 H51 0.9500 . ?
C51 C50 1.395(10) . ?
C50 H50 0.9500 . ?
O9 C53 1.333(8) . ?
O9 C78 1.444(8) . ?
O10 C53 1.223(8) . ?
O11 C56 1.239(8) . ?
O12 C71 1.216(8) . ?
N3 C55 1.483(8) . ?
N3 C56 1.378(9) . ?
N3 C63 1.428(8) . ?
C75 H75 0.9500 . ?
C75 C74 1.392(11) . ?
C75 C76 1.388(11) . ?
C74 H74 0.9500 . ?
C74 C73 1.386(10) . ?
C73 H73 0.9500 . ?
C73 C72 1.387(10) . ?
C72 C71 1.508(10) . ?
C72 C77 1.402(10) . ?
C71 C70 1.499(10) . ?
C70 H70A 0.9900 . ?
C70 H70B 0.9900 . ?
C70 C55 1.553(9) . ?
C55 H55 1.0000 . ?
C55 C54 1.511(9) . ?
C56 C57 1.492(9) . ?
C57 C58 1.408(9) . ?
C57 C62 1.385(10) . ?
C58 H58 0.9500 . ?
C58 C59 1.385(10) . ?
C59 H59 0.9500 . ?
C59 C60 1.388(11) . ?
C60 H60 0.9500 . ?
C60 C61 1.385(11) . ?
C63 C69 1.391(9) . ?
C63 C64 1.412(9) . ?
C69 H69 0.9500 . ?
C69 C68 1.380(9) . ?
C68 H68 0.9500 . ?
C68 C67 1.384(10) . ?
C67 H67 0.9500 . ?
C67 C66 1.382(10) . ?
C66 H66 0.9500 . ?
C66 C64 1.405(9) . ?
C64 C65 1.438(10) . ?
C65 H65 0.9500 . ?
C65 C54 1.344(10) . ?
C54 C53 1.509(10) . ?
C78 H78A 0.9800 . ?
C78 H78B 0.9800 . ?
C78 H78C 0.9800 . ?
C61 H61 0.9500 . ?
C61 C62 1.378(10) . ?
C62 H62 0.9500 . ?
C77 H77 0.9500 . ?
C77 C76 1.391(10) . ?
C76 H76 0.9500 . ?
O16 C97 1.224(9) . ?
O13 C79 1.348(9) . ?
O13 C104 1.464(8) . ?
O14 C79 1.210(9) . ?
O15 C82 1.227(8) . ?
N4 C82 1.387(9) . ?
N4 C81 1.477(8) . ?
N4 C89 1.415(8) . ?
C86 H86 0.9500 . ?
C86 C85 1.399(10) . ?
C86 C87 1.379(11) . ?
C85 H85 0.9500 . ?
C85 C84 1.398(10) . ?
C84 H84 0.9500 . ?
C84 C83 1.403(9) . ?
C83 C82 1.486(9) . ?
C83 C88 1.405(9) . ?
C81 H81 1.0000 . ?
C81 C96 1.549(9) . ?
C81 C80 1.516(9) . ?
C96 H96A 0.9900 . ?
C96 H96B 0.9900 . ?
C96 C97 1.511(10) . ?
C97 C98 1.488(10) . ?
C98 C99 1.399(10) . ?
C98 C103 1.392(10) . ?
C99 H99 0.9500 . ?
C99 C100 1.370(10) . ?
C100 H100 0.9500 . ?
C100 C101 1.404(11) . ?
C101 H101 0.9500 . ?
C101 C102 1.390(11) . ?
C88 H88 0.9500 . ?
C88 C87 1.384(11) . ?
C87 H87 0.9500 . ?
C89 C95 1.391(10) . ?
C89 C90 1.415(9) . ?
C95 H95 0.9500 . ?
C95 C94 1.384(10) . ?
C94 H94 0.9500 . ?
C94 C93 1.393(11) . ?
C93 H93 0.9500 . ?
C93 C92 1.389(11) . ?
C92 H92 0.9500 . ?
C92 C90 1.390(10) . ?
C90 C91 1.460(10) . ?
C91 H91 0.9500 . ?
C91 C80 1.345(10) . ?
C80 C79 1.477(10) . ?
C103 H103 0.9500 . ?
C103 C102 1.376(10) . ?
C102 H102 0.9500 . ?
C104 H10A 0.9800 . ?
C104 H10B 0.9800 . ?
C104 H10C 0.9800 . ?

loop_
_geom_torsion_atom_site_label_1
_geom_torsion_atom_site_label_2
_geom_torsion_atom_site_label_3
_geom_torsion_atom_site_label_4
_geom_torsion
_geom_torsion_site_symmetry_1
_geom_torsion_site_symmetry_2
_geom_torsion_site_symmetry_3
_geom_torsion_site_symmetry_4
_geom_torsion_publ_flag
O4 C19 C20 C21 -12.3(9) . . . . ?
O4 C19 C20 C25 168.0(6) . . . . ?
N1 C3 C18 C19 175.3(5) . . . . ?
N1 C3 C2 C13 30.3(9) . . . . ?
N1 C3 C2 C1 -153.5(6) . . . . ?
N1 C11 C17 C16 -177.5(6) . . . . ?
N1 C11 C12 C14 177.3(6) . . . . ?
N1 C11 C12 C13 -3.0(9) . . . . ?
C8 C7 C6 C5 -0.1(11) . . . . ?
C7 C8 C9 C10 -0.3(11) . . . . ?
C7 C6 C5 C4 175.8(7) . . . . ?
C7 C6 C5 C10 1.5(11) . . . . ?
C6 C5 C4 O3 -133.5(7) . . . . ?
C6 C5 C4 N1 42.7(9) . . . . ?
C6 C5 C10 C9 -2.2(10) . . . . ?
C5 C10 C9 C8 1.6(11) . . . . ?
C4 N1 C3 C18 -91.2(7) . . . . ?
C4 N1 C3 C2 145.8(6) . . . . ?
C4 N1 C11 C17 21.6(10) . . . . ?
C4 N1 C11 C12 -159.2(6) . . . . ?
C4 C5 C10 C9 -176.8(6) . . . . ?
C3 N1 C4 O3 12.4(9) . . . . ?
C3 N1 C4 C5 -163.9(6) . . . . ?
C3 N1 C11 C17 -145.5(6) . . . . ?
C3 N1 C11 C12 33.8(8) . . . . ?
C3 C18 C19 O4 100.3(7) . . . . ?
C3 C18 C19 C20 -77.7(7) . . . . ?
C3 C2 C1 O1 14.4(9) . . . . ?
C3 C2 C1 O2 -166.2(7) . . . . ?
C18 C3 C2 C13 -91.9(8) . . . . ?
C18 C3 C2 C1 84.3(8) . . . . ?
C18 C19 C20 C21 165.7(6) . . . . ?
C18 C19 C20 C25 -14.0(9) . . . . ?
C19 C20 C21 C22 179.4(6) . . . . ?
C19 C20 C25 C24 -178.3(6) . . . . ?
C20 C21 C22 C23 0.0(10) . . . . ?
C20 C25 C24 C23 -2.1(11) . . . . ?
C21 C20 C25 C24 2.0(10) . . . . ?
C21 C22 C23 C24 -0.1(11) . . . . ?
C22 C23 C24 C25 1.1(11) . . . . ?
C11 N1 C4 O3 -154.8(6) . . . . ?
C11 N1 C4 C5 28.9(9) . . . . ?
C11 N1 C3 C18 77.3(7) . . . . ?
C11 N1 C3 C2 -45.7(7) . . . . ?
C11 C17 C16 C15 -0.9(10) . . . . ?
C11 C12 C13 C2 -12.9(10) . . . . ?
C17 C11 C12 C14 -3.4(10) . . . . ?
C17 C11 C12 C13 176.3(6) . . . . ?
C17 C16 C15 C14 -1.3(10) . . . . ?
C16 C15 C14 C12 1.1(11) . . . . ?
C15 C14 C12 C11 1.3(10) . . . . ?
C15 C14 C12 C13 -178.4(7) . . . . ?
C14 C12 C13 C2 166.7(7) . . . . ?
C12 C11 C17 C16 3.3(10) . . . . ?
C12 C13 C2 C3 -2.4(10) . . . . ?
C12 C13 C2 C1 -178.7(6) . . . . ?
C13 C2 C1 O1 -169.3(6) . . . . ?
C13 C2 C1 O2 10.1(10) . . . . ?
C2 C3 C18 C19 -62.9(7) . . . . ?
C25 C20 C21 C22 -0.9(10) . . . . ?
C26 O1 C1 O2 1.1(10) . . . . ?
C26 O1 C1 C2 -179.6(5) . . . . ?
C10 C5 C4 O3 41.0(10) . . . . ?
C10 C5 C4 N1 -142.8(6) . . . . ?
C9 C8 C7 C6 -0.5(11) . . . . ?
O8 C45 C44 C29 -103.4(8) . . . . ?
O7 C30 C31 C32 -35.4(9) . . . . ?
O7 C30 C31 C36 139.1(7) . . . . ?
N2 C29 C28 C39 -30.9(9) . . . . ?
N2 C29 C28 C27 150.6(6) . . . . ?
N2 C30 C31 C32 150.2(6) . . . . ?
N2 C30 C31 C36 -35.3(9) . . . . ?
N2 C37 C43 C42 178.9(6) . . . . ?
C49 C48 C47 C46 0.3(10) . . . . ?
C48 C49 C50 C51 -0.1(11) . . . . ?
C48 C47 C46 C45 -180.0(6) . . . . ?
C48 C47 C46 C51 0.5(10) . . . . ?
C47 C46 C45 O8 14.3(10) . . . . ?
C47 C46 C45 C44 -164.6(6) . . . . ?
C47 C46 C51 C50 -1.2(10) . . . . ?
C46 C45 C44 C29 75.4(8) . . . . ?
C46 C51 C50 C49 1.0(11) . . . . ?
C45 C46 C51 C50 179.3(6) . . . . ?
C45 C44 C29 N2 -172.6(5) . . . . ?
C45 C44 C29 C28 66.9(7) . . . . ?
C44 C29 C28 C39 90.5(8) . . . . ?
C44 C29 C28 C27 -88.0(8) . . . . ?
C29 N2 C30 O7 -14.3(9) . . . . ?
C29 N2 C30 C31 160.1(5) . . . . ?
C29 N2 C37 C38 -34.7(8) . . . . ?
C29 N2 C37 C43 143.3(6) . . . . ?
C29 C28 C39 C38 0.8(10) . . . . ?
C29 C28 C27 O6 176.9(7) . . . . ?
C29 C28 C27 O5 -3.9(9) . . . . ?
C30 N2 C29 C44 93.1(7) . . . . ?
C30 N2 C29 C28 -143.8(6) . . . . ?
C30 N2 C37 C38 157.7(6) . . . . ?
C30 N2 C37 C43 -24.3(9) . . . . ?
C30 C31 C32 C33 176.3(6) . . . . ?
C30 C31 C36 C35 -176.8(6) . . . . ?
C31 C32 C33 C34 -0.9(11) . . . . ?
C32 C31 C36 C35 -2.2(10) . . . . ?
C32 C33 C34 C35 0.8(11) . . . . ?
C33 C34 C35 C36 -1.5(11) . . . . ?
C34 C35 C36 C31 2.2(11) . . . . ?
C28 C39 C38 C37 16.0(10) . . . . ?
C28 C39 C38 C40 -162.8(7) . . . . ?
C39 C28 C27 O6 -1.6(11) . . . . ?
C39 C28 C27 O5 177.6(6) . . . . ?
C39 C38 C37 N2 1.2(9) . . . . ?
C39 C38 C37 C43 -176.9(6) . . . . ?
C39 C38 C40 C41 178.5(6) . . . . ?
C38 C37 C43 C42 -3.1(9) . . . . ?
C37 N2 C29 C44 -75.5(7) . . . . ?
C37 N2 C29 C28 47.6(7) . . . . ?
C37 N2 C30 O7 153.3(6) . . . . ?
C37 N2 C30 C31 -32.3(9) . . . . ?
C37 C38 C40 C41 -0.3(10) . . . . ?
C37 C43 C42 C41 2.7(10) . . . . ?
C43 C42 C41 C40 -1.0(10) . . . . ?
C42 C41 C40 C38 -0.2(10) . . . . ?
C40 C38 C37 N2 -180.0(6) . . . . ?
C40 C38 C37 C43 2.0(9) . . . . ?
C36 C31 C32 C33 1.6(10) . . . . ?
C27 C28 C39 C38 179.3(6) . . . . ?
C52 O5 C27 O6 -2.9(10) . . . . ?
C52 O5 C27 C28 177.9(6) . . . . ?
C51 C46 C45 O8 -166.2(7) . . . . ?
C51 C46 C45 C44 14.9(10) . . . . ?
C50 C49 C48 C47 -0.5(10) . . . . ?
O11 C56 C57 C58 140.7(7) . . . . ?
O11 C56 C57 C62 -35.3(9) . . . . ?
O12 C71 C70 C55 -101.1(7) . . . . ?
N3 C55 C54 C65 -30.3(9) . . . . ?
N3 C55 C54 C53 151.2(6) . . . . ?
N3 C56 C57 C58 -34.3(9) . . . . ?
N3 C56 C57 C62 149.8(6) . . . . ?
N3 C63 C69 C68 179.1(6) . . . . ?
N3 C63 C64 C66 -180.0(6) . . . . ?
N3 C63 C64 C65 2.7(9) . . . . ?
C75 C74 C73 C72 0.1(11) . . . . ?
C74 C75 C76 C77 -0.9(11) . . . . ?
C74 C73 C72 C71 -177.9(6) . . . . ?
C74 C73 C72 C77 1.0(10) . . . . ?
C73 C72 C71 O12 13.7(9) . . . . ?
C73 C72 C71 C70 -163.8(6) . . . . ?
C73 C72 C77 C76 -2.0(10) . . . . ?
C72 C71 C70 C55 76.5(7) . . . . ?
C72 C77 C76 C75 2.0(11) . . . . ?
C71 C72 C77 C76 176.8(6) . . . . ?
C71 C70 C55 N3 -172.9(5) . . . . ?
C71 C70 C55 C54 67.2(7) . . . . ?
C70 C55 C54 C65 90.5(8) . . . . ?
C70 C55 C54 C53 -87.9(7) . . . . ?
C55 N3 C56 O11 -13.8(9) . . . . ?
C55 N3 C56 C57 161.1(6) . . . . ?
C55 N3 C63 C69 143.6(6) . . . . ?
C55 N3 C63 C64 -34.4(8) . . . . ?
C55 C54 C53 O9 -6.3(9) . . . . ?
C55 C54 C53 O10 171.5(7) . . . . ?
C56 N3 C55 C70 91.7(7) . . . . ?
C56 N3 C55 C54 -145.8(6) . . . . ?
C56 N3 C63 C69 -23.5(9) . . . . ?
C56 N3 C63 C64 158.5(6) . . . . ?
C56 C57 C58 C59 -177.4(6) . . . . ?
C56 C57 C62 C61 177.7(6) . . . . ?
C57 C58 C59 C60 0.2(10) . . . . ?
C58 C57 C62 C61 1.7(10) . . . . ?
C58 C59 C60 C61 1.0(11) . . . . ?
C59 C60 C61 C62 -0.8(11) . . . . ?
C60 C61 C62 C57 -0.6(11) . . . . ?
C63 N3 C55 C70 -76.4(7) . . . . ?
C63 N3 C55 C54 46.1(7) . . . . ?
C63 N3 C56 O11 153.4(6) . . . . ?
C63 N3 C56 C57 -31.6(9) . . . . ?
C63 C69 C68 C67 2.3(10) . . . . ?
C63 C64 C65 C54 13.4(10) . . . . ?
C69 C63 C64 C66 2.0(9) . . . . ?
C69 C63 C64 C65 -175.4(6) . . . . ?
C69 C68 C67 C66 -0.7(10) . . . . ?
C68 C67 C66 C64 -0.3(10) . . . . ?
C67 C66 C64 C63 -0.3(10) . . . . ?
C67 C66 C64 C65 177.0(6) . . . . ?
C66 C64 C65 C54 -164.0(6) . . . . ?
C64 C63 C69 C68 -2.9(9) . . . . ?
C64 C65 C54 C55 2.4(10) . . . . ?
C64 C65 C54 C53 -179.1(6) . . . . ?
C65 C54 C53 O9 175.2(6) . . . . ?
C65 C54 C53 O10 -7.0(10) . . . . ?
C78 O9 C53 O10 1.4(10) . . . . ?
C78 O9 C53 C54 179.2(6) . . . . ?
C62 C57 C58 C59 -1.5(10) . . . . ?
C77 C72 C71 O12 -165.1(6) . . . . ?
C77 C72 C71 C70 17.4(9) . . . . ?
C76 C75 C74 C73 -0.1(11) . . . . ?
O16 C97 C98 C99 167.6(7) . . . . ?
O16 C97 C98 C103 -13.3(9) . . . . ?
N4 C81 C96 C97 172.6(5) . . . . ?
N4 C81 C80 C91 31.3(8) . . . . ?
N4 C81 C80 C79 -152.5(6) . . . . ?
N4 C89 C95 C94 -177.9(6) . . . . ?
N4 C89 C90 C92 178.2(6) . . . . ?
N4 C89 C90 C91 -1.6(9) . . . . ?
C86 C85 C84 C83 -0.1(11) . . . . ?
C85 C86 C87 C88 -1.4(12) . . . . ?
C85 C84 C83 C82 174.1(6) . . . . ?
C85 C84 C83 C88 0.2(10) . . . . ?
C84 C83 C82 O15 -137.0(7) . . . . ?
C84 C83 C82 N4 37.8(10) . . . . ?
C84 C83 C88 C87 -0.8(10) . . . . ?
C83 C88 C87 C86 1.4(11) . . . . ?
C82 N4 C81 C96 -92.1(7) . . . . ?
C82 N4 C81 C80 144.9(6) . . . . ?
C82 N4 C89 C95 22.7(10) . . . . ?
C82 N4 C89 C90 -159.3(6) . . . . ?
C82 C83 C88 C87 -174.9(6) . . . . ?
C81 N4 C82 O15 14.6(9) . . . . ?
C81 N4 C82 C83 -160.2(6) . . . . ?
C81 N4 C89 C95 -144.8(6) . . . . ?
C81 N4 C89 C90 33.3(8) . . . . ?
C81 C96 C97 O16 99.8(7) . . . . ?
C81 C96 C97 C98 -77.1(7) . . . . ?
C81 C80 C79 O13 9.2(9) . . . . ?
C81 C80 C79 O14 -173.1(7) . . . . ?
C96 C81 C80 C91 -91.2(7) . . . . ?
C96 C81 C80 C79 85.0(8) . . . . ?
C96 C97 C98 C99 -15.7(9) . . . . ?
C96 C97 C98 C103 163.5(6) . . . . ?
C97 C98 C99 C100 -178.2(6) . . . . ?
C97 C98 C103 C102 179.3(6) . . . . ?
C98 C99 C100 C101 -3.0(11) . . . . ?
C98 C103 C102 C101 0.6(11) . . . . ?
C99 C98 C103 C102 -1.5(10) . . . . ?
C99 C100 C101 C102 2.1(11) . . . . ?
C100 C101 C102 C103 -0.8(10) . . . . ?
C88 C83 C82 O15 37.0(9) . . . . ?
C88 C83 C82 N4 -148.2(6) . . . . ?
C87 C86 C85 C84 0.7(11) . . . . ?
C89 N4 C82 O15 -153.0(6) . . . . ?
C89 N4 C82 C83 32.1(9) . . . . ?
C89 N4 C81 C96 76.3(7) . . . . ?
C89 N4 C81 C80 -46.6(7) . . . . ?
C89 C95 C94 C93 -2.0(10) . . . . ?
C89 C90 C91 C80 -13.4(10) . . . . ?
C95 C89 C90 C92 -3.7(9) . . . . ?
C95 C89 C90 C91 176.6(6) . . . . ?
C95 C94 C93 C92 -0.5(10) . . . . ?
C94 C93 C92 C90 0.8(10) . . . . ?
C93 C92 C90 C89 1.3(10) . . . . ?
C93 C92 C90 C91 -179.0(6) . . . . ?
C92 C90 C91 C80 166.8(7) . . . . ?
C90 C89 C95 C94 4.0(9) . . . . ?
C90 C91 C80 C81 -3.2(10) . . . . ?
C90 C91 C80 C79 -179.5(6) . . . . ?
C91 C80 C79 O13 -174.6(6) . . . . ?
C91 C80 C79 O14 3.1(11) . . . . ?
C80 C81 C96 C97 -65.9(7) . . . . ?
C103 C98 C99 C100 2.7(10) . . . . ?
C104 O13 C79 O14 3.5(10) . . . . ?
C104 O13 C79 C80 -178.8(6) . . . . ?
